data_7236749
loop_
_publ_author_name
'M&#x2019;hamedi, Ahmed'
'Fox, Mark A.'
'Batsanov, Andrei S.'
'Al-Attar, Hameed A.'
'Monkman, Andrew P.'
'Bryce, Martin R.'

_publ_section_title
;
 Bright green PhOLEDs using cyclometalated diiridium(iii) complexes with
 bridging oxamidato ligands as phosphorescent dopants
;
_journal_issue 27
_journal_name_full 'Journal of Materials Chemistry C'
_journal_page_first 6777
_journal_paper_doi 10.1039/C7TC00628D
_journal_volume 5
_journal_year 2017
_chemical_formula_moiety 'C102 H98 Ir2 N6 O2, C5 H12, C6 H5 Cl'
_chemical_formula_sum 'C113 H115 Cl Ir2 N6 O2'
_chemical_formula_weight 2008.95
_space_group_crystal_system triclinic
_space_group_IT_number 2
_space_group_name_Hall '-P 1'
_space_group_name_H-M_alt 'P -1'
_atom_sites_solution_hydrogens geom
_atom_sites_solution_primary heavy
_atom_sites_solution_secondary difmap
_audit_creation_date 2016-12-09
_audit_creation_method
;
Olex2 1.2-beta
(compiled 2016.11.30 svn.r3356 for OlexSys, GUI svn.r5269)
;
_audit_update_record
;
2016-12-10 deposited with the CCDC.
2017-06-21 downloaded from the CCDC.
;
_cell_angle_alpha 73.0878(16)
_cell_angle_beta 70.7745(17)
_cell_angle_gamma 78.2922(17)
_cell_formula_units_Z 1
_cell_length_a 12.0305(6)
_cell_length_b 12.8786(6)
_cell_length_c 16.9004(8)
_cell_measurement_reflns_used 9895
_cell_measurement_temperature 120
_cell_measurement_theta_max 26.15
_cell_measurement_theta_min 2.36
_cell_volume 2348.8(2)
_computing_cell_refinement 'SAINT v8.37A (Bruker, 2015)'
_computing_data_collection 'APEX3 v.2016.1-0 (Bruker, 2016)'
_computing_data_reduction 'SAINT v8.37A (Bruker, 2015)'
_computing_molecular_graphics 'Olex2 (Dolomanov et al., 2009)'
_computing_publication_material 'Olex2 (Dolomanov et al., 2009)'
_computing_structure_refinement 'ShelXL 2014/7 multi-CPU (Sheldrick, 2015)'
_computing_structure_solution 'ShelXS 2013/1 (Sheldrick, 2008)'
_diffrn_ambient_temperature 120
_diffrn_detector_area_resol_mean 10.4
_diffrn_detector_type 'Bruker PHOTON 100 CMOS'
_diffrn_measured_fraction_theta_full 0.999
_diffrn_measured_fraction_theta_max 0.999
_diffrn_measurement_device '3-circle area detector diffractometer'
_diffrn_measurement_device_type 'Bruker D8 Venture'
_diffrn_measurement_method '\f and \w scans'
_diffrn_radiation_monochromator 'focusing mirrors'
_diffrn_radiation_probe x-ray
_diffrn_radiation_type MoK\a
_diffrn_radiation_wavelength 0.71073
_diffrn_reflns_av_R_equivalents 0.0511
_diffrn_reflns_av_unetI/netI 0.0573
_diffrn_reflns_Laue_measured_fraction_full 0.999
_diffrn_reflns_Laue_measured_fraction_max 0.999
_diffrn_reflns_limit_h_max 15
_diffrn_reflns_limit_h_min -15
_diffrn_reflns_limit_k_max 16
_diffrn_reflns_limit_k_min -16
_diffrn_reflns_limit_l_max 21
_diffrn_reflns_limit_l_min -21
_diffrn_reflns_number 37364
_diffrn_reflns_point_group_measured_fraction_full 0.999
_diffrn_reflns_point_group_measured_fraction_max 0.999
_diffrn_reflns_theta_full 25.242
_diffrn_reflns_theta_max 26.372
_diffrn_reflns_theta_min 2.149
_diffrn_source 'microfocus sealed X-ray tube'
_diffrn_source_type 'Incoatec I\mS microsource'
_diffrn_standards_number 0
_exptl_absorpt_coefficient_mu 2.913
_exptl_absorpt_correction_T_max 0.8620
_exptl_absorpt_correction_T_min 0.7820
_exptl_absorpt_correction_type integration
_exptl_absorpt_process_details
;
SADABS-2014/5 (Bruker,2014/5) was used for absorption correction.
wR2(int) was 0.0921 before and 0.0526 after correction.
The Ratio of minimum to maximum transmission is 0.9072.
The \l/2 correction factor is Not present.
;
_exptl_crystal_colour yellow
_exptl_crystal_colour_primary yellow
_exptl_crystal_density_diffrn 1.420
_exptl_crystal_description parallelepiped
_exptl_crystal_F_000 1022
_exptl_crystal_preparation ', Luminescent'
_exptl_crystal_recrystallization_method 'Re-crystallisation from solvent: chlorobenzene, pentane'
_exptl_crystal_size_max 0.081
_exptl_crystal_size_mid 0.063
_exptl_crystal_size_min 0.051
_refine_diff_density_max 1.361
_refine_diff_density_min -0.799
_refine_diff_density_rms 0.107
_refine_ls_extinction_method none
_refine_ls_goodness_of_fit_ref 1.035
_refine_ls_hydrogen_treatment constr
_refine_ls_matrix_type full
_refine_ls_number_parameters 619
_refine_ls_number_reflns 9580
_refine_ls_number_restraints 577
_refine_ls_restrained_S_all 1.025
_refine_ls_R_factor_all 0.0588
_refine_ls_R_factor_gt 0.0375
_refine_ls_shift/su_max 0.002
_refine_ls_shift/su_mean 0.000
_refine_ls_structure_factor_coef Fsqd
_refine_ls_weighting_details 'w=1/[\s^2^(Fo^2^)+(0.0420P)^2^+1.6250P] where P=(Fo^2^+2Fc^2^)/3'
_refine_ls_weighting_scheme calc
_refine_ls_wR_factor_gt 0.0794
_refine_ls_wR_factor_ref 0.0859
_reflns_Friedel_coverage 0.000
_reflns_number_gt 7606
_reflns_number_total 9580
_reflns_threshold_expression 'I > 2\s(I)'
_cod_data_source_file c7tc00628d2.cif
_cod_data_source_block 6
_cod_depositor_comments
;
The following automatic conversions were performed:

data item '_diffrn_radiation_probe' value 'X-ray' was changed to
'x-ray' in accordance with the
/home/saulius/struct/COD-crude-data/automatic-downloads/DataCite-retrospective/RSC/depositions/lib/dictionaries/cif_core.dic
dictionary named 'cif_core.dic' version 2.4.2 last updated on
2011-04-26.

Automatic conversion script
Id: cif_fix_values 6909 2019-04-08 15:41:33Z antanas 
;
_cod_database_code 7236749
_shelx_space_group_comment
;
The symmetry employed for this shelxl refinement is uniquely defined
by the following loop, which should always be used as a source of
symmetry information in preference to the above space-group names.
They are only intended as comments.
;
_shelx_estimated_absorpt_t_max 0.866
_shelx_estimated_absorpt_t_min 0.798
_olex2_refinement_description
;
1. Fixed Uiso
 At 1.2 times of:
  All C(H) groups, All C(H,H) groups
 At 1.5 times of:
  All C(H,H,H) groups
2. Restrained distances
 C60-C61 = C59-C60 = C61-C62
 1.53 with sigma of 0.02
 C59-C58
 1.5 with sigma of 0.02
3. Rigid body (RIGU) restrains
 All non-hydrogen atoms
 with sigma for 1-2 distances of 0.004 and sigma for 1-3 distances of 0.004
4. Others
 Uiso(H41A)=Uiso(H41B)=Uiso(H41C)=FVAR(1)
 Uiso(H40A)=Uiso(H40B)=Uiso(H40C)=FVAR(2)
 Uiso(H39A)=Uiso(H39B)=Uiso(H39C)=FVAR(3)
 Uiso(H49A)=Uiso(H49B)=Uiso(H49C)=FVAR(4)
 Uiso(H51A)=Uiso(H51B)=Uiso(H51C)=FVAR(5)
 Uiso(H32A)=Uiso(H32B)=Uiso(H32C)=FVAR(6)
 Uiso(H30A)=Uiso(H30B)=Uiso(H30C)=FVAR(7)
 Uiso(H50A)=Uiso(H50B)=Uiso(H50C)=FVAR(8)
 Uiso(H31A)=Uiso(H31B)=Uiso(H31C)=FVAR(9)
 Fixed Sof: C58(0.5) H58A(0.5) H58B(0.5) H58C(0.5) C59(0.5) H59A(0.5)
 H59B(0.5) C60(0.5) H60A(0.5) H60B(0.5) C61(0.5) H61A(0.5) H61B(0.5) C62(0.5)
 H62A(0.5) H62B(0.5) H62C(0.5) Cl21(0.5) C52(0.5) C57(0.5) H57(0.5) C56(0.5)
 H56(0.5) C55(0.5) H55(0.5) C54(0.5) H54(0.5) C53(0.5) H53(0.5)
5.a Secondary CH2 refined with riding coordinates:
 C59(H59A,H59B), C60(H60A,H60B), C61(H61A,H61B)
5.b Me refined with riding coordinates:
 C58(H58A,H58B,H58C), C62(H62A,H62B,H62C)
5.c Aromatic/amide H refined with riding coordinates:
 C2(H2), C3(H3), C4(H4), C5(H5), C8(H8), C10(H10), C11(H11), C13(H13),
 C14(H14), C15(H15), C16(H16), C19(H19), C21(H21), C22(H22), C26(H26), C28(H28),
  C35(H35), C37(H37), C43(H43), C44(H44), C46(H46), C47(H47), C57(H57),
 C56(H56), C55(H55), C54(H54), C53(H53)
5.d Fitted hexagon refined as free rotating group:
 C52(C57,C56,C55,C54,C53)
5.e Idealised Me refined as rotating group:
 C30(H30A,H30B,H30C), C31(H31A,H31B,H31C), C32(H32A,H32B,H32C), C39(H39A,H39B,
 H39C), C40(H40A,H40B,H40C), C41(H41A,H41B,H41C), C49(H49A,H49B,H49C), C50(H50A,
 H50B,H50C), C51(H51A,H51B,H51C)
;
_shelx_shelxl_version_number 2014/7
_olex2_diffrn_ambient_temperature_device 'Oxford Cryosystems'
_olex2_submission_special_instructions 'No special instructions were received'

loop_
_space_group_symop_operation_xyz
'x, y, z'
'-x, -y, -z'

loop_
_atom_site_label
_atom_site_type_symbol
_atom_site_fract_x
_atom_site_fract_y
_atom_site_fract_z
_atom_site_U_iso_or_equiv
_atom_site_adp_type
_atom_site_occupancy
_atom_site_site_symmetry_order
_atom_site_calc_flag
_atom_site_refinement_flags_posn
_atom_site_refinement_flags_adp
_atom_site_refinement_flags_occupancy
_atom_site_disorder_assembly
_atom_site_disorder_group
Ir Ir 0.30050(2) 0.59257(2) 0.61740(2) 0.03043(7) Uani 1 1 d . U . . .
O1 O 0.3903(3) 0.4361(2) 0.59010(19) 0.0339(7) Uani 1 1 d . U . . .
N2 N 0.4424(3) 0.6359(3) 0.5016(2) 0.0302(8) Uani 1 1 d . U . . .
N3 N 0.1946(3) 0.6305(3) 0.5391(2) 0.0303(8) Uani 1 1 d . U . . .
N4 N 0.3974(3) 0.5513(3) 0.7033(2) 0.0301(8) Uani 1 1 d . U . . .
C1 C 0.2327(4) 0.7428(3) 0.6294(3) 0.0342(10) Uani 1 1 d . U . . .
C2 C 0.2585(5) 0.8019(4) 0.6775(3) 0.0439(12) Uani 1 1 d . U . . .
H2 H 0.3067 0.7664 0.7146 0.053 Uiso 1 1 calc R . . . .
C3 C 0.2157(6) 0.9097(4) 0.6721(4) 0.0686(19) Uani 1 1 d . U . . .
H3 H 0.2355 0.9481 0.7049 0.082 Uiso 1 1 calc R . . . .
C4 C 0.1442(7) 0.9635(5) 0.6200(5) 0.088(3) Uani 1 1 d . U . . .
H4 H 0.1142 1.0382 0.6172 0.105 Uiso 1 1 calc R . . . .
C5 C 0.1167(6) 0.9077(4) 0.5720(4) 0.072(2) Uani 1 1 d . U . . .
H5 H 0.0682 0.9443 0.5354 0.086 Uiso 1 1 calc R . . . .
C6 C 0.1592(5) 0.7991(4) 0.5768(3) 0.0426(12) Uani 1 1 d . U . . .
C7 C 0.1364(4) 0.7328(3) 0.5276(3) 0.0372(11) Uani 1 1 d . U . . .
C8 C 0.0647(4) 0.7653(4) 0.4728(3) 0.0393(11) Uani 1 1 d . U . . .
H8 H 0.0254 0.8378 0.4642 0.047 Uiso 1 1 calc R . . . .
C9 C 0.0492(4) 0.6944(4) 0.4304(3) 0.0358(10) Uani 1 1 d . U . . .
C10 C 0.1105(4) 0.5898(4) 0.4444(3) 0.0391(11) Uani 1 1 d . U . . .
H10 H 0.1034 0.5386 0.4161 0.047 Uiso 1 1 calc R . . . .
C11 C 0.1805(4) 0.5603(4) 0.4984(3) 0.0355(10) Uani 1 1 d . U . . .
H11 H 0.2205 0.4882 0.5076 0.043 Uiso 1 1 calc R . . . .
C12 C 0.1749(4) 0.5334(3) 0.7257(3) 0.0346(10) Uani 1 1 d . U . . .
C13 C 0.0559(4) 0.5285(4) 0.7367(3) 0.0449(12) Uani 1 1 d . U . . .
H13 H 0.0251 0.5566 0.6886 0.054 Uiso 1 1 calc R . . . .
C14 C -0.0175(5) 0.4836(5) 0.8160(4) 0.0574(15) Uani 1 1 d . U . . .
H14 H -0.0977 0.4792 0.8213 0.069 Uiso 1 1 calc R . . . .
C15 C 0.0236(5) 0.4442(5) 0.8889(4) 0.0589(15) Uani 1 1 d . U . . .
H15 H -0.0286 0.4150 0.9437 0.071 Uiso 1 1 calc R . . . .
C16 C 0.1388(5) 0.4482(4) 0.8805(3) 0.0515(14) Uani 1 1 d . U . . .
H16 H 0.1676 0.4214 0.9297 0.062 Uiso 1 1 calc R . . . .
C17 C 0.2162(4) 0.4921(4) 0.7993(3) 0.0367(11) Uani 1 1 d . U . . .
C18 C 0.3411(4) 0.4977(3) 0.7859(3) 0.0350(10) Uani 1 1 d . U . . .
C19 C 0.4033(4) 0.4535(4) 0.8456(3) 0.0379(11) Uani 1 1 d . U . . .
H19 H 0.3628 0.4167 0.9023 0.045 Uiso 1 1 calc R . . . .
C20 C 0.5230(4) 0.4610(4) 0.8258(3) 0.0383(11) Uani 1 1 d . U . . .
C21 C 0.5784(4) 0.5172(4) 0.7418(3) 0.0364(11) Uani 1 1 d . U . . .
H21 H 0.6602 0.5256 0.7250 0.044 Uiso 1 1 calc R . . . .
C22 C 0.5130(4) 0.5605(4) 0.6836(3) 0.0336(10) Uani 1 1 d . U . . .
H22 H 0.5518 0.5986 0.6268 0.040 Uiso 1 1 calc R . . . .
C23 C 0.4832(4) 0.4440(3) 0.5263(3) 0.0291(10) Uani 1 1 d . U . . .
C24 C -0.0291(4) 0.7284(4) 0.3722(3) 0.0382(11) Uani 1 1 d . U . . .
C25 C 0.0204(5) 0.7435(5) 0.2836(4) 0.0577(15) Uani 1 1 d . U . . .
C26 C -0.0548(6) 0.7720(6) 0.2323(4) 0.0748(19) Uani 1 1 d . U . . .
H26 H -0.0213 0.7841 0.1715 0.090 Uiso 1 1 calc R . . . .
C27 C -0.1754(6) 0.7834(5) 0.2652(5) 0.0696(17) Uani 1 1 d . U . . .
C28 C -0.2224(5) 0.7685(4) 0.3523(4) 0.0555(14) Uani 1 1 d . U . . .
H28 H -0.3062 0.7768 0.3759 0.067 Uiso 1 1 calc R . . . .
C29 C -0.1527(4) 0.7418(4) 0.4075(4) 0.0466(12) Uani 1 1 d . U . . .
C30 C 0.1538(5) 0.7316(7) 0.2441(4) 0.095(3) Uani 1 1 d . U . . .
H30A H 0.1880 0.6594 0.2709 0.128(17) Uiso 1 1 calc GR . . . .
H30B H 0.1871 0.7884 0.2541 0.128(17) Uiso 1 1 calc GR . . . .
H30C H 0.1724 0.7392 0.1819 0.128(17) Uiso 1 1 calc GR . . . .
C31 C -0.2552(7) 0.8112(7) 0.2062(6) 0.115(3) Uani 1 1 d . U . . .
H31A H -0.3235 0.7697 0.2340 0.16(2) Uiso 1 1 calc GR . . . .
H31B H -0.2104 0.7923 0.1513 0.16(2) Uiso 1 1 calc GR . . . .
H31C H -0.2829 0.8896 0.1954 0.16(2) Uiso 1 1 calc GR . . . .
C32 C -0.2095(5) 0.7292(5) 0.5021(4) 0.0683(17) Uani 1 1 d . U . . .
H32A H -0.2010 0.7934 0.5187 0.096(13) Uiso 1 1 calc GR . . . .
H32B H -0.1711 0.6635 0.5340 0.096(13) Uiso 1 1 calc GR . . . .
H32C H -0.2939 0.7224 0.5159 0.096(13) Uiso 1 1 calc GR . . . .
C33 C 0.5884(4) 0.4090(4) 0.8908(3) 0.0379(11) Uani 1 1 d . U . . .
C34 C 0.5956(5) 0.2960(4) 0.9250(3) 0.0461(12) Uani 1 1 d . U . . .
C35 C 0.6567(5) 0.2491(4) 0.9864(3) 0.0482(12) Uani 1 1 d . U . . .
H35 H 0.6618 0.1722 1.0094 0.058 Uiso 1 1 calc R . . . .
C36 C 0.7094(4) 0.3098(4) 1.0147(3) 0.0443(12) Uani 1 1 d . U . . .
C37 C 0.7017(4) 0.4217(4) 0.9804(3) 0.0439(12) Uani 1 1 d . U . . .
H37 H 0.7386 0.4645 0.9994 0.053 Uiso 1 1 calc R . . . .
C38 C 0.6418(4) 0.4735(4) 0.9190(3) 0.0396(11) Uani 1 1 d . U . . .
C39 C 0.5429(6) 0.2223(5) 0.8951(4) 0.0677(17) Uani 1 1 d . U . . .
H39A H 0.5541 0.2487 0.8327 0.080(11) Uiso 1 1 calc GR . . . .
H39B H 0.4580 0.2230 0.9255 0.080(11) Uiso 1 1 calc GR . . . .
H39C H 0.5825 0.1476 0.9077 0.080(11) Uiso 1 1 calc GR . . . .
C40 C 0.7754(6) 0.2576(5) 1.0812(4) 0.0688(18) Uani 1 1 d . U . . .
H40A H 0.7926 0.3145 1.1019 0.110(15) Uiso 1 1 calc GR . . . .
H40B H 0.8499 0.2166 1.0551 0.110(15) Uiso 1 1 calc GR . . . .
H40C H 0.7266 0.2078 1.1299 0.110(15) Uiso 1 1 calc GR . . . .
C41 C 0.6309(5) 0.5961(4) 0.8884(3) 0.0477(13) Uani 1 1 d . U . . .
H41A H 0.6868 0.6172 0.8309 0.069(10) Uiso 1 1 calc GR . . . .
H41B H 0.6489 0.6270 0.9287 0.069(10) Uiso 1 1 calc GR . . . .
H41C H 0.5499 0.6241 0.8855 0.069(10) Uiso 1 1 calc GR . . . .
C42 C 0.4439(4) 0.7442(3) 0.4456(3) 0.0307(10) Uani 1 1 d . U . . .
C43 C 0.4560(4) 0.8322(3) 0.4711(3) 0.0370(11) Uani 1 1 d . U . . .
H43 H 0.4722 0.8214 0.5245 0.044 Uiso 1 1 calc R . . . .
C44 C 0.4444(4) 0.9374(3) 0.4191(3) 0.0391(11) Uani 1 1 d . U . . .
H44 H 0.4534 0.9973 0.4376 0.047 Uiso 1 1 calc R . . . .
C45 C 0.4202(4) 0.9569(3) 0.3411(3) 0.0353(10) Uani 1 1 d . U . . .
C46 C 0.4091(5) 0.8671(3) 0.3163(3) 0.0405(12) Uani 1 1 d . U . . .
H46 H 0.3924 0.8776 0.2631 0.049 Uiso 1 1 calc R . . . .
C47 C 0.4217(4) 0.7624(3) 0.3671(3) 0.0378(11) Uani 1 1 d . U . . .
H47 H 0.4150 0.7022 0.3479 0.045 Uiso 1 1 calc R . . . .
C48 C 0.3987(5) 1.0735(4) 0.2854(3) 0.0468(12) Uani 1 1 d . U . . .
C49 C 0.2653(6) 1.1079(5) 0.3059(5) 0.0768(19) Uani 1 1 d . U . . .
H49A H 0.2320 1.1050 0.3677 0.067(10) Uiso 1 1 calc GR . . . .
H49B H 0.2283 1.0582 0.2907 0.067(10) Uiso 1 1 calc GR . . . .
H49C H 0.2500 1.1826 0.2724 0.067(10) Uiso 1 1 calc GR . . . .
C50 C 0.4523(8) 1.0763(5) 0.1907(4) 0.105(3) Uani 1 1 d . U . . .
H50A H 0.4075 1.0356 0.1734 0.108(15) Uiso 1 1 calc GR . . . .
H50B H 0.5350 1.0429 0.1804 0.108(15) Uiso 1 1 calc GR . . . .
H50C H 0.4493 1.1523 0.1568 0.108(15) Uiso 1 1 calc GR . . . .
C51 C 0.4519(6) 1.1554(4) 0.3070(4) 0.0729(19) Uani 1 1 d . U . . .
H51A H 0.5369 1.1325 0.2991 0.106(14) Uiso 1 1 calc GR . . . .
H51B H 0.4127 1.1589 0.3672 0.106(14) Uiso 1 1 calc GR . . . .
H51C H 0.4404 1.2277 0.2688 0.106(14) Uiso 1 1 calc GR . . . .
C58 C -0.071(2) 1.0000(16) 0.9920(13) 0.158(9) Uani 0.5 1 d D U P A -2
H58A H -0.0906 1.0783 0.9898 0.237 Uiso 0.5 1 calc R . P A -2
H58B H -0.0772 0.9588 1.0517 0.237 Uiso 0.5 1 calc R . P A -2
H58C H 0.0101 0.9863 0.9555 0.237 Uiso 0.5 1 calc R . P A -2
C59 C -0.152(3) 0.966(2) 0.961(2) 0.223(12) Uani 0.5 1 d D U P A -2
H59A H -0.1462 1.0136 0.9024 0.268 Uiso 0.5 1 calc R . P A -2
H59B H -0.2325 0.9864 0.9975 0.268 Uiso 0.5 1 calc R . P A -2
C60 C -0.154(2) 0.850(2) 0.9534(14) 0.185(10) Uani 0.5 1 d D U P A -2
H60A H -0.1278 0.7956 1.0006 0.222 Uiso 0.5 1 calc R . P A -2
H60B H -0.2356 0.8397 0.9589 0.222 Uiso 0.5 1 calc R . P A -2
C61 C -0.076(2) 0.8350(18) 0.8708(14) 0.156(7) Uani 0.5 1 d D U P A -2
H61A H 0.0037 0.8556 0.8605 0.188 Uiso 0.5 1 calc R . P A -2
H61B H -0.1086 0.8792 0.8232 0.188 Uiso 0.5 1 calc R . P A -2
C62 C -0.0691(12) 0.7059(16) 0.8789(11) 0.111(6) Uani 0.5 1 d D U P A -2
H62A H -0.0172 0.6881 0.8250 0.167 Uiso 0.5 1 calc R . P A -2
H62B H -0.0373 0.6639 0.9268 0.167 Uiso 0.5 1 calc R . P A -2
H62C H -0.1488 0.6874 0.8898 0.167 Uiso 0.5 1 calc R . P A -2
Cl21 Cl -0.3417(4) 0.9550(4) 1.0140(3) 0.1173(16) Uani 0.5 1 d . U P B 1
C52 C -0.2233(7) 0.9050(8) 0.9404(6) 0.074(4) Uani 0.5 1 d . U P B 1
C57 C -0.2091(8) 0.7962(7) 0.9373(6) 0.078(4) Uani 0.5 1 d G U P B 1
H57 H -0.2647 0.7488 0.9771 0.094 Uiso 0.5 1 calc R . P B 1
C56 C -0.1136(9) 0.7569(7) 0.8762(7) 0.074(4) Uani 0.5 1 d G U P B 1
H56 H -0.1040 0.6826 0.8741 0.089 Uiso 0.5 1 calc R . P B 1
C55 C -0.0323(7) 0.8263(10) 0.8180(7) 0.101(5) Uani 0.5 1 d G U P B 1
H55 H 0.0330 0.7994 0.7762 0.121 Uiso 0.5 1 calc R . P B 1
C54 C -0.0465(8) 0.9350(9) 0.8211(6) 0.100(5) Uani 0.5 1 d G U P B 1
H54 H 0.0091 0.9824 0.7814 0.119 Uiso 0.5 1 calc R . P B 1
C53 C -0.1419(9) 0.9744(6) 0.8823(7) 0.107(5) Uani 0.5 1 d G U P B 1
H53 H -0.1516 1.0487 0.8843 0.128 Uiso 0.5 1 calc R . P B 1

loop_
_atom_site_aniso_label
_atom_site_aniso_U_11
_atom_site_aniso_U_22
_atom_site_aniso_U_33
_atom_site_aniso_U_23
_atom_site_aniso_U_13
_atom_site_aniso_U_12
Ir 0.03885(12) 0.01714(9) 0.02719(10) -0.00093(6) -0.00570(7) 0.00151(7)
O1 0.0404(18) 0.0164(14) 0.0333(17) -0.0010(12) -0.0020(14) 0.0001(13)
N2 0.038(2) 0.0175(17) 0.0275(18) 0.0008(14) -0.0066(16) -0.0002(15)
N3 0.040(2) 0.0194(17) 0.0263(19) -0.0035(14) -0.0072(16) 0.0006(15)
N4 0.0326(19) 0.0213(18) 0.0245(18) -0.0018(14) -0.0008(15) 0.0047(15)
C1 0.044(3) 0.022(2) 0.034(2) -0.0041(18) -0.012(2) 0.0013(18)
C2 0.057(3) 0.037(3) 0.045(3) -0.015(2) -0.027(3) 0.008(2)
C3 0.101(5) 0.039(3) 0.095(5) -0.037(3) -0.067(4) 0.023(3)
C4 0.140(6) 0.034(3) 0.129(6) -0.040(3) -0.101(6) 0.036(3)
C5 0.113(5) 0.032(3) 0.102(5) -0.029(3) -0.083(4) 0.029(3)
C6 0.058(3) 0.027(2) 0.049(3) -0.012(2) -0.029(3) 0.007(2)
C7 0.049(3) 0.021(2) 0.040(3) -0.0040(18) -0.018(2) 0.0033(19)
C8 0.052(3) 0.023(2) 0.042(3) -0.005(2) -0.019(2) 0.002(2)
C9 0.038(3) 0.030(2) 0.037(3) -0.0095(19) -0.006(2) -0.0056(19)
C10 0.044(3) 0.028(2) 0.045(3) -0.014(2) -0.010(2) -0.004(2)
C11 0.041(3) 0.021(2) 0.040(3) -0.0077(19) -0.005(2) -0.0033(19)
C12 0.035(2) 0.022(2) 0.034(2) -0.0010(18) -0.0006(18) 0.0020(18)
C13 0.039(3) 0.041(3) 0.041(3) -0.001(2) -0.006(2) 0.002(2)
C14 0.032(3) 0.067(4) 0.054(3) -0.002(3) 0.001(2) -0.006(3)
C15 0.040(3) 0.064(4) 0.047(3) 0.010(3) 0.000(2) -0.004(3)
C16 0.043(3) 0.056(3) 0.034(3) 0.004(2) 0.000(2) -0.002(2)
C17 0.034(2) 0.027(2) 0.033(2) 0.0029(19) -0.0009(18) 0.0014(18)
C18 0.039(2) 0.026(2) 0.029(2) -0.0002(18) -0.0042(18) 0.0014(18)
C19 0.038(2) 0.033(3) 0.028(2) 0.0009(19) -0.0027(19) 0.0045(19)
C20 0.040(3) 0.034(2) 0.033(2) -0.0080(19) -0.007(2) 0.006(2)
C21 0.033(3) 0.034(3) 0.034(2) -0.0064(19) -0.0050(19) 0.001(2)
C22 0.032(2) 0.029(2) 0.031(2) -0.0038(19) -0.0008(19) -0.0027(18)
C23 0.036(2) 0.018(2) 0.029(2) -0.0023(18) -0.0077(19) -0.0014(18)
C24 0.037(2) 0.035(3) 0.047(3) -0.018(2) -0.012(2) -0.0017(19)
C25 0.041(3) 0.086(4) 0.048(3) -0.029(3) -0.015(2) 0.012(3)
C26 0.064(3) 0.109(5) 0.061(4) -0.044(4) -0.032(3) 0.026(3)
C27 0.051(3) 0.077(4) 0.104(4) -0.055(4) -0.041(3) 0.021(3)
C28 0.034(3) 0.044(3) 0.104(4) -0.045(3) -0.022(3) 0.004(2)
C29 0.039(3) 0.031(3) 0.072(3) -0.025(2) -0.005(2) -0.006(2)
C30 0.049(4) 0.175(8) 0.033(3) -0.011(4) -0.004(3) 0.015(4)
C31 0.090(5) 0.144(7) 0.163(7) -0.096(6) -0.095(6) 0.056(5)
C32 0.055(4) 0.050(4) 0.083(4) -0.022(3) 0.011(3) -0.013(3)
C33 0.033(3) 0.041(2) 0.027(2) -0.0032(19) -0.0010(19) 0.0038(19)
C34 0.047(3) 0.042(3) 0.041(3) -0.010(2) -0.010(2) 0.007(2)
C35 0.053(3) 0.041(3) 0.039(3) 0.000(2) -0.013(2) 0.005(2)
C36 0.040(3) 0.052(3) 0.029(2) -0.002(2) -0.006(2) 0.004(2)
C37 0.033(3) 0.055(3) 0.035(3) -0.007(2) -0.004(2) -0.002(2)
C38 0.035(3) 0.044(3) 0.029(2) -0.006(2) 0.000(2) -0.001(2)
C39 0.086(5) 0.047(3) 0.075(4) -0.018(3) -0.039(4) 0.010(3)
C40 0.072(4) 0.080(4) 0.048(3) 0.005(3) -0.030(3) -0.005(3)
C41 0.052(3) 0.042(3) 0.040(3) -0.002(2) -0.008(3) -0.006(2)
C42 0.040(3) 0.0156(19) 0.029(2) -0.0004(16) -0.0046(19) -0.0015(17)
C43 0.055(3) 0.024(2) 0.032(2) -0.0019(18) -0.017(2) -0.006(2)
C44 0.059(3) 0.018(2) 0.040(3) -0.0031(18) -0.018(2) -0.005(2)
C45 0.043(3) 0.019(2) 0.035(2) 0.0010(17) -0.007(2) -0.0024(18)
C46 0.065(3) 0.021(2) 0.034(2) -0.0016(18) -0.019(2) 0.000(2)
C47 0.060(3) 0.020(2) 0.034(2) -0.0061(18) -0.016(2) -0.003(2)
C48 0.070(3) 0.021(2) 0.044(3) 0.003(2) -0.021(3) 0.000(2)
C49 0.088(4) 0.041(3) 0.099(5) 0.006(3) -0.051(4) 0.006(3)
C50 0.196(8) 0.034(3) 0.049(3) 0.010(3) -0.016(4) 0.005(4)
C51 0.100(5) 0.027(3) 0.091(5) 0.012(3) -0.043(4) -0.017(3)
C58 0.26(3) 0.080(11) 0.085(13) -0.020(9) -0.031(15) 0.052(14)
C59 0.31(3) 0.178(17) 0.17(2) -0.061(15) -0.075(18) 0.044(16)
C60 0.23(2) 0.154(15) 0.137(15) -0.054(13) -0.047(14) 0.066(14)
C61 0.114(16) 0.234(18) 0.162(15) -0.099(13) -0.079(12) 0.031(12)
C62 0.036(8) 0.214(17) 0.109(13) -0.097(13) -0.031(8) 0.029(10)
Cl21 0.120(3) 0.077(3) 0.121(4) -0.028(3) 0.010(3) -0.006(2)
C52 0.061(7) 0.072(6) 0.082(8) -0.014(6) -0.009(6) -0.015(5)
C57 0.082(8) 0.061(6) 0.090(9) -0.009(6) -0.029(6) -0.009(5)
C56 0.054(7) 0.085(8) 0.101(9) -0.020(6) -0.063(6) 0.016(5)
C55 0.086(9) 0.143(10) 0.098(9) -0.037(8) -0.038(7) -0.036(7)
C54 0.071(8) 0.132(10) 0.095(10) -0.036(8) 0.002(7) -0.042(7)
C53 0.109(9) 0.110(9) 0.095(9) -0.027(7) 0.002(7) -0.050(7)

loop_
_atom_type_symbol
_atom_type_description
_atom_type_scat_dispersion_real
_atom_type_scat_dispersion_imag
_atom_type_scat_source
C C 0.0033 0.0016 'International Tables Vol C Tables 4.2.6.8 and 6.1.1.4'
H H 0.0000 0.0000 'International Tables Vol C Tables 4.2.6.8 and 6.1.1.4'
Cl Cl 0.1484 0.1585 'International Tables Vol C Tables 4.2.6.8 and 6.1.1.4'
Ir Ir -1.4442 7.9887 'International Tables Vol C Tables 4.2.6.8 and 6.1.1.4'
N N 0.0061 0.0033 'International Tables Vol C Tables 4.2.6.8 and 6.1.1.4'
O O 0.0106 0.0060 'International Tables Vol C Tables 4.2.6.8 and 6.1.1.4'

loop_
_exptl_crystal_face_index_h
_exptl_crystal_face_index_k
_exptl_crystal_face_index_l
_exptl_crystal_face_perp_dist
0.00 0.00 -1.00 0.003
0.00 0.00 1.00 0.035
-1.00 1.00 0.00 0.029
-1.00 2.00 1.00 0.024
1.00 -2.00 -1.00 0.017
-1.00 2.00 -2.00 0.021
2.00 2.00 1.00 0.025
-2.00 -2.00 -1.00 0.022

loop_
_geom_angle_atom_site_label_1
_geom_angle_atom_site_label_2
_geom_angle_atom_site_label_3
_geom_angle
_geom_angle_site_symmetry_1
_geom_angle_site_symmetry_3
N2 Ir O1 75.64(12) . .
N3 Ir O1 98.97(12) . .
N3 Ir N2 86.07(14) . .
N3 Ir N4 176.07(14) . .
N4 Ir O1 81.92(12) . .
N4 Ir N2 97.86(14) . .
C1 Ir O1 173.20(15) . .
C1 Ir N2 97.56(16) . .
C1 Ir N3 80.06(16) . .
C1 Ir N4 99.50(16) . .
C1 Ir C12 89.20(18) . .
C12 Ir O1 97.59(14) . .
C12 Ir N2 173.23(14) . .
C12 Ir N3 95.34(17) . .
C12 Ir N4 80.74(17) . .
C23 O1 Ir 114.0(2) . .
C23 N2 Ir 117.3(3) 2_666 .
C23 N2 C42 119.0(4) 2_666 .
C42 N2 Ir 122.4(3) . .
C7 N3 Ir 116.9(3) . .
C11 N3 Ir 123.7(3) . .
C11 N3 C7 119.4(4) . .
C18 N4 Ir 115.8(3) . .
C22 N4 Ir 125.5(3) . .
C22 N4 C18 118.2(4) . .
C2 C1 Ir 127.4(3) . .
C2 C1 C6 116.8(4) . .
C6 C1 Ir 115.5(3) . .
C3 C2 C1 121.2(5) . .
C2 C3 C4 121.1(5) . .
C5 C4 C3 119.2(5) . .
C6 C5 C4 120.3(5) . .
C1 C6 C7 114.1(4) . .
C5 C6 C1 121.3(4) . .
C5 C6 C7 124.5(4) . .
N3 C7 C6 113.2(4) . .
N3 C7 C8 119.9(4) . .
C8 C7 C6 126.9(4) . .
C9 C8 C7 121.4(4) . .
C8 C9 C10 116.7(4) . .
C8 C9 C24 121.7(4) . .
C10 C9 C24 121.5(4) . .
C11 C10 C9 120.5(4) . .
N3 C11 C10 122.0(4) . .
C13 C12 Ir 128.9(4) . .
C13 C12 C17 117.4(4) . .
C17 C12 Ir 113.6(3) . .
C14 C13 C12 121.1(5) . .
C13 C14 C15 121.2(5) . .
C16 C15 C14 119.2(5) . .
C15 C16 C17 120.4(5) . .
C12 C17 C18 116.3(4) . .
C16 C17 C12 120.6(5) . .
C16 C17 C18 123.1(4) . .
N4 C18 C17 113.2(4) . .
N4 C18 C19 120.3(4) . .
C19 C18 C17 126.5(4) . .
C18 C19 C20 122.1(4) . .
C19 C20 C21 116.8(4) . .
C19 C20 C33 120.8(4) . .
C21 C20 C33 122.4(4) . .
C22 C21 C20 119.4(4) . .
N4 C22 C21 123.2(4) . .
O1 C23 N2 127.3(4) . 2_666
O1 C23 C23 119.4(5) . 2_666
N2 C23 C23 113.3(5) 2_666 2_666
C25 C24 C9 119.9(4) . .
C25 C24 C29 120.1(5) . .
C29 C24 C9 119.9(5) . .
C24 C25 C30 120.9(5) . .
C26 C25 C24 118.2(5) . .
C26 C25 C30 120.9(5) . .
C27 C26 C25 122.8(6) . .
C26 C27 C31 121.0(7) . .
C28 C27 C26 118.1(6) . .
C28 C27 C31 120.9(6) . .
C27 C28 C29 122.3(5) . .
C24 C29 C32 121.9(5) . .
C28 C29 C24 118.4(5) . .
C28 C29 C32 119.7(5) . .
C34 C33 C20 120.0(5) . .
C34 C33 C38 119.8(4) . .
C38 C33 C20 120.1(4) . .
C33 C34 C39 122.0(5) . .
C35 C34 C33 119.1(5) . .
C35 C34 C39 118.8(5) . .
C36 C35 C34 122.2(5) . .
C35 C36 C37 118.3(5) . .
C35 C36 C40 121.5(5) . .
C37 C36 C40 120.2(5) . .
C36 C37 C38 122.2(5) . .
C33 C38 C41 122.2(4) . .
C37 C38 C33 118.4(5) . .
C37 C38 C41 119.4(5) . .
C43 C42 N2 121.8(4) . .
C43 C42 C47 118.6(4) . .
C47 C42 N2 119.3(4) . .
C42 C43 C44 120.2(4) . .
C45 C44 C43 121.7(4) . .
C44 C45 C48 122.5(4) . .
C46 C45 C44 117.1(4) . .
C46 C45 C48 120.3(4) . .
C47 C46 C45 121.4(4) . .
C46 C47 C42 120.9(4) . .
C49 C48 C45 108.3(4) . .
C50 C48 C45 110.5(4) . .
C50 C48 C49 110.6(6) . .
C50 C48 C51 108.8(5) . .
C51 C48 C45 111.4(4) . .
C51 C48 C49 107.2(5) . .
C58 C59 C60 127(3) . .
C61 C60 C59 110(2) . .
C60 C61 C62 104.0(18) . .
C57 C52 Cl21 120.5(6) . .
C57 C52 C53 120.0 . .
C53 C52 Cl21 119.5(6) . .
C52 C57 C56 120.0 . .
C57 C56 C55 120.0 . .
C54 C55 C56 120.0 . .
C55 C54 C53 120.0 . .
C54 C53 C52 120.0 . .

loop_
_geom_bond_atom_site_label_1
_geom_bond_atom_site_label_2
_geom_bond_distance
_geom_bond_site_symmetry_2
Ir O1 2.184(3) .
Ir N2 2.147(3) .
Ir N3 2.023(4) .
Ir N4 2.040(4) .
Ir C1 1.982(4) .
Ir C12 2.013(4) .
O1 C23 1.269(5) .
N2 C23 1.309(5) 2_666
N2 C42 1.439(5) .
N3 C7 1.353(5) .
N3 C11 1.351(5) .
N4 C18 1.374(5) .
N4 C22 1.341(6) .
C1 C2 1.401(6) .
C1 C6 1.406(6) .
C2 C3 1.367(7) .
C3 C4 1.378(8) .
C4 C5 1.377(8) .
C5 C6 1.377(6) .
C6 C7 1.469(6) .
C7 C8 1.389(6) .
C8 C9 1.386(6) .
C9 C10 1.393(6) .
C9 C24 1.497(7) .
C10 C11 1.364(6) .
C12 C13 1.394(7) .
C12 C17 1.412(6) .
C13 C14 1.373(7) .
C14 C15 1.399(8) .
C15 C16 1.357(7) .
C16 C17 1.411(6) .
C17 C18 1.457(6) .
C18 C19 1.376(6) .
C19 C20 1.383(6) .
C20 C21 1.400(6) .
C20 C33 1.484(6) .
C21 C22 1.382(6) .
C23 N2 1.309(5) 2_666
C23 C23 1.514(8) 2_666
C24 C25 1.386(7) .
C24 C29 1.402(7) .
C25 C26 1.380(8) .
C25 C30 1.516(8) .
C26 C27 1.366(8) .
C27 C28 1.362(9) .
C27 C31 1.524(8) .
C28 C29 1.381(8) .
C29 C32 1.492(8) .
C33 C34 1.397(7) .
C33 C38 1.407(7) .
C34 C35 1.393(7) .
C34 C39 1.515(8) .
C35 C36 1.363(7) .
C36 C37 1.384(7) .
C36 C40 1.510(7) .
C37 C38 1.391(7) .
C38 C41 1.505(7) .
C42 C43 1.373(6) .
C42 C47 1.383(6) .
C43 C44 1.392(6) .
C44 C45 1.385(6) .
C45 C46 1.383(6) .
C45 C48 1.545(6) .
C46 C47 1.381(6) .
C48 C49 1.525(8) .
C48 C50 1.508(8) .
C48 C51 1.520(8) .
C58 C59 1.441(18) .
C59 C60 1.532(18) .
C60 C61 1.446(17) .
C61 C62 1.616(17) .
Cl21 C52 1.708(9) .
C52 C57 1.3900 .
C52 C53 1.3900 .
C57 C56 1.3900 .
C56 C55 1.3900 .
C55 C54 1.3900 .
C54 C53 1.3900 .
